data_1505853
loop_
_publ_author_name
'Miao, Shaobin'
'Smith, Mark D.'
'Bunz, Uwe H. F.'

_publ_section_title
;
 Synthesis of a peralkynylated pyrazino[2,3-g]quinoxaline.
;
_journal_issue 4
_journal_name_full 'Organic letters'
_journal_page_first 757
_journal_page_last 760
_journal_paper_doi 10.1021/ol0529851
_journal_volume 8
_journal_year 2006
_chemical_formula_moiety 'C54 H84 N4 O2 Si4'
_chemical_formula_sum 'C54 H84 N4 O2 Si4'
_chemical_formula_weight 933.61
_chemical_name_systematic
; 
 ? 
;
_space_group_IT_number 2
_symmetry_cell_setting triclinic
_symmetry_space_group_name_Hall '-P 1'
_symmetry_space_group_name_H-M 'P -1'
_atom_sites_solution_hydrogens geom
_atom_sites_solution_primary direct
_atom_sites_solution_secondary difmap
_audit_creation_method SHELXL-97
_cell_angle_alpha 69.3430(10)
_cell_angle_beta 60.6070(10)
_cell_angle_gamma 61.7100(10)
_cell_formula_units_Z 1
_cell_length_a 12.3888(7)
_cell_length_b 12.4270(7)
_cell_length_c 12.5757(7)
_cell_measurement_reflns_used 2038
_cell_measurement_temperature 294(1)
_cell_measurement_theta_max 23.327
_cell_measurement_theta_min 2.208
_cell_volume 1467.06(14)
_computing_cell_refinement 'SAINT+ NT V6.22 (Bruker, 2001)'
_computing_data_collection 'SMART NT V5.625 (Bruker, 1998)'
_computing_data_reduction 'SAINT+ NT V6.22'
_computing_molecular_graphics 'SHELXTL V6.1 (Sheldrick, 2000)'
_computing_publication_material 'SHELXTL V6.1'
_computing_structure_refinement 'SHELXL-97 (Sheldrick, 1997)'
_computing_structure_solution 'SHELXS-97 (Sheldrick, 1990)'
_diffrn_ambient_temperature 294(1)
_diffrn_measured_fraction_theta_full 0.999
_diffrn_measured_fraction_theta_max 0.999
_diffrn_measurement_device_type 'Bruker SMART APEX CCD diffractometer'
_diffrn_measurement_method 'omega scans'
_diffrn_radiation_monochromator graphite
_diffrn_radiation_source 'fine-focus sealed tube'
_diffrn_radiation_type MoK\a
_diffrn_radiation_wavelength 0.71073
_diffrn_reflns_av_R_equivalents 0.0125
_diffrn_reflns_av_sigmaI/netI 0.0156
_diffrn_reflns_limit_h_max 14
_diffrn_reflns_limit_h_min -14
_diffrn_reflns_limit_k_max 14
_diffrn_reflns_limit_k_min -14
_diffrn_reflns_limit_l_max 14
_diffrn_reflns_limit_l_min -14
_diffrn_reflns_number 12114
_diffrn_reflns_theta_full 25.02
_diffrn_reflns_theta_max 25.02
_diffrn_reflns_theta_min 1.88
_diffrn_standards_decay_% none
_exptl_absorpt_coefficient_mu 0.140
_exptl_absorpt_correction_T_max 1.0000
_exptl_absorpt_correction_T_min 0.9423
_exptl_absorpt_correction_type none
_exptl_crystal_colour green
_exptl_crystal_density_diffrn 1.057
_exptl_crystal_density_meas 0
_exptl_crystal_density_method 'not measured'
_exptl_crystal_description block
_exptl_crystal_F_000 508
_exptl_crystal_size_max 0.56
_exptl_crystal_size_mid 0.44
_exptl_crystal_size_min 0.32
_refine_diff_density_max 0.585
_refine_diff_density_min -0.293
_refine_diff_density_rms 0.045
_refine_ls_extinction_method none
_refine_ls_goodness_of_fit_ref 1.045
_refine_ls_hydrogen_treatment constr
_refine_ls_matrix_type full
_refine_ls_number_parameters 301
_refine_ls_number_reflns 5170
_refine_ls_number_restraints 0
_refine_ls_restrained_S_all 1.045
_refine_ls_R_factor_all 0.0576
_refine_ls_R_factor_gt 0.0522
_refine_ls_shift/su_max 0.000
_refine_ls_shift/su_mean 0.000
_refine_ls_structure_factor_coef Fsqd
_refine_ls_weighting_details 'calc w=1/[\s^2^(Fo^2^)+(0.0889P)^2^+0.4823P] where P=(Fo^2^+2Fc^2^)/3'
_refine_ls_weighting_scheme calc
_refine_ls_wR_factor_gt 0.1494
_refine_ls_wR_factor_ref 0.1560
_reflns_number_gt 4542
_reflns_number_total 5170
_reflns_threshold_expression >2sigma(I)
_cod_data_source_file ol0529851si20051209_013124.cif
_cod_data_source_block sm02s
_cod_depositor_comments
;
The following automatic conversions were performed:

'_symmetry_cell_setting' value 'Triclinic' changed to 'triclinic'
according to /home/saulius/struct/CIF-dictionaries/cif_core.dic
dictionary named 'cif_core.dic' version 2.4.1 from 2010-06-29.

Automatic conversion script
Id: cif_fix_values 1715 2011-07-08 13:25:40Z adriana 
;
_cod_database_code 1505853

loop_
_symmetry_equiv_pos_as_xyz
'x, y, z'
'-x, -y, -z'

loop_
_atom_site_label
_atom_site_type_symbol
_atom_site_fract_x
_atom_site_fract_y
_atom_site_fract_z
_atom_site_U_iso_or_equiv
_atom_site_adp_type
_atom_site_occupancy
_atom_site_symmetry_multiplicity
_atom_site_calc_flag
_atom_site_refinement_flags
C1 C 0.98259(18) 0.11379(17) 0.40770(18) 0.0484(4) Uani 1 1 d .
C2 C 0.86737(17) 0.07729(16) 0.50245(16) 0.0423(4) Uani 1 1 d .
C3 C 0.88432(17) -0.03180(16) 0.58633(16) 0.0424(4) Uani 1 1 d .
C4 C 0.66248(17) 0.00691(17) 0.66557(17) 0.0463(4) Uani 1 1 d .
C5 C 0.64432(17) 0.12175(17) 0.58446(17) 0.0461(4) Uani 1 1 d .
C6 C 0.51414(19) 0.20613(19) 0.58991(19) 0.0544(5) Uani 1 1 d .
C7 C 0.4064(2) 0.2802(2) 0.5938(2) 0.0590(5) Uani 1 1 d .
C8 C 0.55342(19) -0.03211(19) 0.75006(19) 0.0537(5) Uani 1 1 d .
C9 C 0.4661(2) -0.0696(2) 0.8230(2) 0.0573(5) Uani 1 1 d .
C10 C 0.2761(2) 0.5417(2) 0.4871(2) 0.0674(6) Uani 1 1 d .
H10 H 0.2708 0.5883 0.5393 0.081 Uiso 1 1 calc R
C11 C 0.4141(3) 0.5171(3) 0.3830(3) 0.1011(10) Uani 1 1 d .
H11A H 0.4206 0.4803 0.3235 0.152 Uiso 1 1 calc R
H11B H 0.4805 0.4619 0.4162 0.152 Uiso 1 1 calc R
H11C H 0.4281 0.5937 0.3436 0.152 Uiso 1 1 calc R
C12 C 0.1684(3) 0.6267(3) 0.4362(3) 0.0873(8) Uani 1 1 d .
H12A H 0.1840 0.7019 0.3909 0.131 Uiso 1 1 calc R
H12B H 0.0825 0.6457 0.5033 0.131 Uiso 1 1 calc R
H12C H 0.1710 0.5860 0.3823 0.131 Uiso 1 1 calc R
C13 C 0.1321(2) 0.4250(3) 0.7552(2) 0.0789(7) Uani 1 1 d .
H13 H 0.1327 0.3436 0.8042 0.095 Uiso 1 1 calc R
C14 C 0.1839(4) 0.4745(4) 0.8079(3) 0.1171(12) Uani 1 1 d .
H14A H 0.1767 0.5579 0.7682 0.176 Uiso 1 1 calc R
H14B H 0.2755 0.4236 0.7937 0.176 Uiso 1 1 calc R
H14C H 0.1321 0.4733 0.8951 0.176 Uiso 1 1 calc R
C15 C -0.0138(3) 0.5057(3) 0.7740(3) 0.1028(10) Uani 1 1 d .
H15A H -0.0678 0.5067 0.8606 0.154 Uiso 1 1 calc R
H15B H -0.0445 0.4722 0.7406 0.154 Uiso 1 1 calc R
H15C H -0.0205 0.5885 0.7323 0.154 Uiso 1 1 calc R
C16 C 0.1813(2) 0.3295(2) 0.5329(3) 0.0743(7) Uani 1 1 d .
H16 H 0.0946 0.3907 0.5326 0.089 Uiso 1 1 calc R
C17 C 0.2708(4) 0.3038(3) 0.4001(4) 0.1062(11) Uani 1 1 d .
H17A H 0.3554 0.2403 0.3973 0.159 Uiso 1 1 calc R
H17B H 0.2839 0.3780 0.3474 0.159 Uiso 1 1 calc R
H17C H 0.2291 0.2770 0.3723 0.159 Uiso 1 1 calc R
C18 C 0.1578(4) 0.2138(3) 0.6178(4) 0.1205(13) Uani 1 1 d .
H18A H 0.1206 0.1844 0.5875 0.181 Uiso 1 1 calc R
H18B H 0.0970 0.2328 0.6995 0.181 Uiso 1 1 calc R
H18C H 0.2409 0.1511 0.6202 0.181 Uiso 1 1 calc R
C19 C 0.1910(3) -0.0167(3) 1.0232(3) 0.0982(10) Uani 1 1 d .
H19 H 0.1366 0.0045 0.9775 0.118 Uiso 1 1 calc R
C20 C 0.1981(4) 0.1006(3) 1.0100(4) 0.1346(16) Uani 1 1 d .
H20A H 0.1096 0.1606 1.0412 0.202 Uiso 1 1 calc R
H20B H 0.2429 0.1284 0.9242 0.202 Uiso 1 1 calc R
H20C H 0.2464 0.0906 1.0557 0.202 Uiso 1 1 calc R
C21 C 0.1070(3) -0.0612(4) 1.1545(3) 0.1123(12) Uani 1 1 d .
H21A H 0.1568 -0.0937 1.2054 0.168 Uiso 1 1 calc R
H21B H 0.0848 -0.1249 1.1532 0.168 Uiso 1 1 calc R
H21C H 0.0267 0.0068 1.1874 0.168 Uiso 1 1 calc R
C22 C 0.3198(3) -0.2271(3) 0.8679(3) 0.0936(9) Uani 1 1 d .
H22 H 0.4046 -0.2963 0.8402 0.112 Uiso 1 1 calc R
C23 C 0.2954(4) -0.1548(4) 0.7541(3) 0.1218(13) Uani 1 1 d .
H23A H 0.2817 -0.2037 0.7208 0.183 Uiso 1 1 calc R
H23B H 0.3711 -0.1332 0.6943 0.183 Uiso 1 1 calc R
H23C H 0.2177 -0.0808 0.7738 0.183 Uiso 1 1 calc R
C24 C 0.2180(4) -0.2868(4) 0.9598(4) 0.1233(13) Uani 1 1 d .
H24A H 0.1311 -0.2235 0.9873 0.185 Uiso 1 1 calc R
H24B H 0.2414 -0.3344 1.0294 0.185 Uiso 1 1 calc R
H24C H 0.2175 -0.3401 0.9204 0.185 Uiso 1 1 calc R
C25 C 0.4349(3) -0.2546(2) 1.0488(2) 0.0773(7) Uani 1 1 d .
H25 H 0.3744 -0.2945 1.1166 0.093 Uiso 1 1 calc R
C26 C 0.4685(4) -0.1901(4) 1.1052(4) 0.1167(12) Uani 1 1 d .
H26A H 0.5118 -0.2502 1.1589 0.175 Uiso 1 1 calc R
H26B H 0.3880 -0.1302 1.1517 0.175 Uiso 1 1 calc R
H26C H 0.5269 -0.1493 1.0404 0.175 Uiso 1 1 calc R
C27 C 0.5617(4) -0.3556(3) 0.9835(5) 0.1322(15) Uani 1 1 d .
H27A H 0.6275 -0.3206 0.9242 0.198 Uiso 1 1 calc R
H27B H 0.5428 -0.3922 0.9421 0.198 Uiso 1 1 calc R
H27C H 0.5949 -0.4179 1.0431 0.198 Uiso 1 1 calc R
N1 N 0.74687(15) 0.15515(14) 0.50251(15) 0.0479(4) Uani 1 1 d .
N2 N 0.78225(15) -0.06832(14) 0.66719(14) 0.0482(4) Uani 1 1 d .
O1 O 0.96944(15) 0.20284(15) 0.32870(16) 0.0777(5) Uani 1 1 d .
Si1 Si 0.24403(5) 0.39863(5) 0.59120(6) 0.05419(19) Uani 1 1 d .
Si2 Si 0.34698(5) -0.14190(6) 0.94537(5) 0.05531(19) Uani 1 1 d .

loop_
_atom_site_aniso_label
_atom_site_aniso_U_11
_atom_site_aniso_U_22
_atom_site_aniso_U_33
_atom_site_aniso_U_23
_atom_site_aniso_U_13
_atom_site_aniso_U_12
C1 0.0370(9) 0.0428(9) 0.0547(11) -0.0011(8) -0.0165(8) -0.0131(8)
C2 0.0337(8) 0.0428(9) 0.0468(9) -0.0071(7) -0.0147(7) -0.0125(7)
C3 0.0332(8) 0.0425(9) 0.0468(9) -0.0071(7) -0.0122(7) -0.0141(7)
C4 0.0347(9) 0.0531(10) 0.0488(10) -0.0098(8) -0.0118(8) -0.0180(8)
C5 0.0334(9) 0.0521(10) 0.0501(10) -0.0098(8) -0.0154(8) -0.0137(8)
C6 0.0381(10) 0.0600(12) 0.0594(12) -0.0052(9) -0.0186(9) -0.0174(9)
C7 0.0396(10) 0.0623(12) 0.0674(13) -0.0042(10) -0.0212(9) -0.0171(9)
C8 0.0385(10) 0.0582(11) 0.0583(11) -0.0057(9) -0.0161(9) -0.0186(9)
C9 0.0417(10) 0.0641(12) 0.0596(12) -0.0040(10) -0.0160(9) -0.0226(9)
C10 0.0705(14) 0.0654(13) 0.0745(14) 0.0016(11) -0.0384(12) -0.0296(12)
C11 0.089(2) 0.108(2) 0.096(2) 0.0177(18) -0.0291(17) -0.0600(19)
C12 0.100(2) 0.0669(15) 0.101(2) 0.0072(14) -0.0626(18) -0.0252(15)
C13 0.0563(13) 0.0806(16) 0.0699(15) -0.0047(12) -0.0193(12) -0.0137(12)
C14 0.097(2) 0.160(3) 0.087(2) -0.043(2) -0.0410(19) -0.020(2)
C15 0.0510(14) 0.114(2) 0.098(2) -0.0214(18) -0.0077(14) -0.0162(15)
C16 0.0529(13) 0.0653(14) 0.114(2) -0.0141(13) -0.0430(14) -0.0176(11)
C17 0.098(2) 0.111(2) 0.130(3) -0.052(2) -0.046(2) -0.0300(19)
C18 0.118(3) 0.093(2) 0.176(4) 0.006(2) -0.072(3) -0.062(2)
C19 0.0609(16) 0.090(2) 0.095(2) -0.0173(16) 0.0030(14) -0.0250(14)
C20 0.113(3) 0.086(2) 0.141(3) -0.037(2) 0.002(2) -0.031(2)
C21 0.0756(19) 0.138(3) 0.086(2) -0.031(2) 0.0150(16) -0.051(2)
C22 0.098(2) 0.120(2) 0.093(2) -0.0111(17) -0.0396(17) -0.0641(19)
C23 0.137(3) 0.171(4) 0.098(2) -0.018(2) -0.060(2) -0.074(3)
C24 0.137(3) 0.144(3) 0.139(3) -0.012(3) -0.047(3) -0.103(3)
C25 0.0802(17) 0.0783(16) 0.0744(15) 0.0116(12) -0.0376(13) -0.0389(14)
C26 0.138(3) 0.141(3) 0.112(3) -0.003(2) -0.083(2) -0.058(3)
C27 0.120(3) 0.089(2) 0.173(4) -0.021(2) -0.087(3) 0.003(2)
N1 0.0354(8) 0.0478(8) 0.0543(9) -0.0045(7) -0.0178(7) -0.0130(6)
N2 0.0369(8) 0.0484(8) 0.0521(9) -0.0035(7) -0.0138(7) -0.0175(7)
O1 0.0447(8) 0.0652(9) 0.0821(11) 0.0242(8) -0.0218(8) -0.0183(7)
Si1 0.0360(3) 0.0546(3) 0.0657(4) -0.0036(3) -0.0232(3) -0.0128(2)
Si2 0.0442(3) 0.0660(4) 0.0538(3) -0.0004(3) -0.0150(2) -0.0295(3)

loop_
_atom_type_symbol
_atom_type_description
_atom_type_scat_dispersion_real
_atom_type_scat_dispersion_imag
_atom_type_scat_source
C C 0.0033 0.0016 'International Tables Vol C Tables 4.2.6.8 and 6.1.1.4'
H H 0.0000 0.0000 'International Tables Vol C Tables 4.2.6.8 and 6.1.1.4'
N N 0.0061 0.0033 'International Tables Vol C Tables 4.2.6.8 and 6.1.1.4'
O O 0.0106 0.0060 'International Tables Vol C Tables 4.2.6.8 and 6.1.1.4'
Si Si 0.0817 0.0704 'International Tables Vol C Tables 4.2.6.8 and 6.1.1.4'

loop_
_geom_angle_atom_site_label_1
_geom_angle_atom_site_label_2
_geom_angle_atom_site_label_3
_geom_angle
_geom_angle_site_symmetry_3
O1 C1 C2 121.61(17) .
O1 C1 C3 121.86(17) 2_756
C2 C1 C3 116.50(15) 2_756
N1 C2 C3 121.81(16) .
N1 C2 C1 116.52(15) .
C3 C2 C1 121.67(15) .
N2 C3 C2 121.91(16) .
N2 C3 C1 116.41(15) 2_756
C2 C3 C1 121.68(15) 2_756
N2 C4 C5 121.27(16) .
N2 C4 C8 117.06(17) .
C5 C4 C8 121.66(16) .
N1 C5 C4 121.38(16) .
N1 C5 C6 117.72(17) .
C4 C5 C6 120.89(17) .
C7 C6 C5 177.7(2) .
C6 C7 Si1 176.9(2) .
C9 C8 C4 176.9(2) .
C8 C9 Si2 172.39(19) .
C11 C10 C12 110.5(2) .
C11 C10 Si1 114.71(19) .
C12 C10 Si1 112.54(17) .
C11 C10 H10 106.1 .
C12 C10 H10 106.1 .
Si1 C10 H10 106.1 .
C10 C11 H11A 109.5 .
C10 C11 H11B 109.5 .
H11A C11 H11B 109.5 .
C10 C11 H11C 109.5 .
H11A C11 H11C 109.5 .
H11B C11 H11C 109.5 .
C10 C12 H12A 109.5 .
C10 C12 H12B 109.5 .
H12A C12 H12B 109.5 .
C10 C12 H12C 109.5 .
H12A C12 H12C 109.5 .
H12B C12 H12C 109.5 .
C14 C13 C15 111.0(3) .
C14 C13 Si1 112.6(2) .
C15 C13 Si1 113.5(2) .
C14 C13 H13 106.4 .
C15 C13 H13 106.4 .
Si1 C13 H13 106.4 .
C13 C14 H14A 109.5 .
C13 C14 H14B 109.5 .
H14A C14 H14B 109.5 .
C13 C14 H14C 109.5 .
H14A C14 H14C 109.5 .
H14B C14 H14C 109.5 .
C13 C15 H15A 109.5 .
C13 C15 H15B 109.5 .
H15A C15 H15B 109.5 .
C13 C15 H15C 109.5 .
H15A C15 H15C 109.5 .
H15B C15 H15C 109.5 .
C18 C16 C17 110.5(3) .
C18 C16 Si1 112.1(2) .
C17 C16 Si1 113.21(19) .
C18 C16 H16 106.9 .
C17 C16 H16 106.9 .
Si1 C16 H16 106.9 .
C16 C17 H17A 109.5 .
C16 C17 H17B 109.5 .
H17A C17 H17B 109.5 .
C16 C17 H17C 109.5 .
H17A C17 H17C 109.5 .
H17B C17 H17C 109.5 .
C16 C18 H18A 109.5 .
C16 C18 H18B 109.5 .
H18A C18 H18B 109.5 .
C16 C18 H18C 109.5 .
H18A C18 H18C 109.5 .
H18B C18 H18C 109.5 .
C20 C19 C21 113.4(3) .
C20 C19 Si2 118.2(2) .
C21 C19 Si2 113.9(2) .
C20 C19 H19 102.9 .
C21 C19 H19 102.9 .
Si2 C19 H19 102.9 .
C19 C20 H20A 109.5 .
C19 C20 H20B 109.5 .
H20A C20 H20B 109.5 .
C19 C20 H20C 109.5 .
H20A C20 H20C 109.5 .
H20B C20 H20C 109.5 .
C19 C21 H21A 109.5 .
C19 C21 H21B 109.5 .
H21A C21 H21B 109.5 .
C19 C21 H21C 109.5 .
H21A C21 H21C 109.5 .
H21B C21 H21C 109.5 .
C23 C22 C24 113.8(3) .
C23 C22 Si2 114.4(3) .
C24 C22 Si2 111.8(2) .
C23 C22 H22 105.2 .
C24 C22 H22 105.2 .
Si2 C22 H22 105.2 .
C22 C23 H23A 109.5 .
C22 C23 H23B 109.5 .
H23A C23 H23B 109.5 .
C22 C23 H23C 109.5 .
H23A C23 H23C 109.5 .
H23B C23 H23C 109.5 .
C22 C24 H24A 109.5 .
C22 C24 H24B 109.5 .
H24A C24 H24B 109.5 .
C22 C24 H24C 109.5 .
H24A C24 H24C 109.5 .
H24B C24 H24C 109.5 .
C27 C25 C26 108.9(3) .
C27 C25 Si2 112.9(2) .
C26 C25 Si2 111.6(2) .
C27 C25 H25 107.7 .
C26 C25 H25 107.7 .
Si2 C25 H25 107.7 .
C25 C26 H26A 109.5 .
C25 C26 H26B 109.5 .
H26A C26 H26B 109.5 .
C25 C26 H26C 109.5 .
H26A C26 H26C 109.5 .
H26B C26 H26C 109.5 .
C25 C27 H27A 109.5 .
C25 C27 H27B 109.5 .
H27A C27 H27B 109.5 .
C25 C27 H27C 109.5 .
H27A C27 H27C 109.5 .
H27B C27 H27C 109.5 .
C5 N1 C2 116.84(16) .
C4 N2 C3 116.64(15) .
C7 Si1 C16 106.09(11) .
C7 Si1 C13 106.34(11) .
C16 Si1 C13 111.15(13) .
C7 Si1 C10 107.13(10) .
C16 Si1 C10 113.35(12) .
C13 Si1 C10 112.25(13) .
C9 Si2 C19 107.95(12) .
C9 Si2 C25 104.72(11) .
C19 Si2 C25 113.75(15) .
C9 Si2 C22 106.96(12) .
C19 Si2 C22 112.82(17) .
C25 Si2 C22 110.07(14) .

loop_
_geom_bond_atom_site_label_1
_geom_bond_atom_site_label_2
_geom_bond_distance
_geom_bond_site_symmetry_2
C1 O1 1.204(2) .
C1 C2 1.492(2) .
C1 C3 1.496(2) 2_756
C2 N1 1.340(2) .
C2 C3 1.391(2) .
C3 N2 1.340(2) .
C3 C1 1.496(2) 2_756
C4 N2 1.333(2) .
C4 C5 1.422(3) .
C4 C8 1.428(3) .
C5 N1 1.327(2) .
C5 C6 1.430(3) .
C6 C7 1.198(3) .
C7 Si1 1.854(2) .
C8 C9 1.197(3) .
C9 Si2 1.845(2) .
C10 C11 1.523(4) .
C10 C12 1.527(3) .
C10 Si1 1.884(2) .
C10 H10 0.9800 .
C11 H11A 0.9600 .
C11 H11B 0.9600 .
C11 H11C 0.9600 .
C12 H12A 0.9600 .
C12 H12B 0.9600 .
C12 H12C 0.9600 .
C13 C14 1.519(4) .
C13 C15 1.536(4) .
C13 Si1 1.877(3) .
C13 H13 0.9800 .
C14 H14A 0.9600 .
C14 H14B 0.9600 .
C14 H14C 0.9600 .
C15 H15A 0.9600 .
C15 H15B 0.9600 .
C15 H15C 0.9600 .
C16 C18 1.517(4) .
C16 C17 1.531(4) .
C16 Si1 1.875(2) .
C16 H16 0.9800 .
C17 H17A 0.9600 .
C17 H17B 0.9600 .
C17 H17C 0.9600 .
C18 H18A 0.9600 .
C18 H18B 0.9600 .
C18 H18C 0.9600 .
C19 C20 1.447(5) .
C19 C21 1.526(4) .
C19 Si2 1.866(3) .
C19 H19 0.9800 .
C20 H20A 0.9600 .
C20 H20B 0.9600 .
C20 H20C 0.9600 .
C21 H21A 0.9600 .
C21 H21B 0.9600 .
C21 H21C 0.9600 .
C22 C23 1.485(5) .
C22 C24 1.525(4) .
C22 Si2 1.890(3) .
C22 H22 0.9800 .
C23 H23A 0.9600 .
C23 H23B 0.9600 .
C23 H23C 0.9600 .
C24 H24A 0.9600 .
C24 H24B 0.9600 .
C24 H24C 0.9600 .
C25 C27 1.519(5) .
C25 C26 1.525(4) .
C25 Si2 1.871(3) .
C25 H25 0.9800 .
C26 H26A 0.9600 .
C26 H26B 0.9600 .
C26 H26C 0.9600 .
C27 H27A 0.9600 .
C27 H27B 0.9600 .
C27 H27C 0.9600 .

loop_
_geom_torsion_atom_site_label_1
_geom_torsion_atom_site_label_2
_geom_torsion_atom_site_label_3
_geom_torsion_atom_site_label_4
_geom_torsion
_geom_torsion_site_symmetry_1
_geom_torsion_site_symmetry_4
O1 C1 C2 N1 -6.3(3) . .
C3 C1 C2 N1 175.56(16) 2_756 .
O1 C1 C2 C3 173.8(2) . .
C3 C1 C2 C3 -4.4(3) 2_756 .
N1 C2 C3 N2 3.7(3) . .
C1 C2 C3 N2 -176.33(17) . .
N1 C2 C3 C1 -175.33(17) . 2_756
C1 C2 C3 C1 4.6(3) . 2_756
N2 C4 C5 N1 3.9(3) . .
C8 C4 C5 N1 -177.10(18) . .
N2 C4 C5 C6 -175.15(18) . .
C8 C4 C5 C6 3.8(3) . .
C4 C5 N1 C2 -1.9(3) . .
C6 C5 N1 C2 177.18(17) . .
C3 C2 N1 C5 -1.7(3) . .
C1 C2 N1 C5 178.33(16) . .
C5 C4 N2 C3 -1.9(3) . .
C8 C4 N2 C3 179.04(17) . .
C2 C3 N2 C4 -1.7(3) . .
C1 C3 N2 C4 177.40(16) 2_756 .
C18 C16 Si1 C7 62.1(2) . .
C17 C16 Si1 C7 -63.7(2) . .
C18 C16 Si1 C13 -53.1(2) . .
C17 C16 Si1 C13 -178.9(2) . .
C18 C16 Si1 C10 179.4(2) . .
C17 C16 Si1 C10 53.6(2) . .
C14 C13 Si1 C7 61.9(2) . .
C15 C13 Si1 C7 -170.9(2) . .
C14 C13 Si1 C16 176.9(2) . .
C15 C13 Si1 C16 -55.9(3) . .
C14 C13 Si1 C10 -55.0(2) . .
C15 C13 Si1 C10 72.2(2) . .
C11 C10 Si1 C7 30.1(2) . .
C12 C10 Si1 C7 157.6(2) . .
C11 C10 Si1 C16 -86.5(2) . .
C12 C10 Si1 C16 40.9(2) . .
C11 C10 Si1 C13 146.5(2) . .
C12 C10 Si1 C13 -86.0(2) . .
C20 C19 Si2 C9 -19.6(4) . .
C21 C19 Si2 C9 -156.5(3) . .
C20 C19 Si2 C25 96.2(4) . .
C21 C19 Si2 C25 -40.8(3) . .
C20 C19 Si2 C22 -137.5(3) . .
C21 C19 Si2 C22 85.5(3) . .
C27 C25 Si2 C9 -62.3(3) . .
C26 C25 Si2 C9 60.8(2) . .
C27 C25 Si2 C19 -179.9(2) . .
C26 C25 Si2 C19 -56.8(3) . .
C27 C25 Si2 C22 52.4(3) . .
C26 C25 Si2 C22 175.5(2) . .
C23 C22 Si2 C9 -46.5(3) . .
C24 C22 Si2 C9 -177.7(3) . .
C23 C22 Si2 C19 72.1(3) . .
C24 C22 Si2 C19 -59.1(3) . .
C23 C22 Si2 C25 -159.7(3) . .
C24 C22 Si2 C25 69.1(3) . .
